data_2216921
loop_
_publ_author_name
'Wang, Meng'
'Ye, Yong-Hao'

_publ_section_title
;
 6,6'-Oxydichroman
;
_journal_coeditor_code BQ2049
_journal_issue 1
_journal_name_full 'Acta Crystallographica Section E'
_journal_page_first o308
_journal_page_last o308
_journal_paper_doi 10.1107/S1600536807066779
_journal_volume 64
_journal_year 2008
_chemical_formula_iupac 'C18 H18 O3'
_chemical_formula_moiety 'C18 H18 O3'
_chemical_formula_sum 'C18 H18 O3'
_chemical_formula_weight 282.32
_chemical_name_systematic
;
6,6'-Oxydichroman
;
_space_group_IT_number 43
_symmetry_cell_setting orthorhombic
_symmetry_space_group_name_Hall 'F 2 -2d'
_symmetry_space_group_name_H-M 'F d d 2'
_atom_sites_solution_hydrogens geom
_atom_sites_solution_primary direct
_atom_sites_solution_secondary difmap
_audit_creation_method SHELXL-97
_cell_angle_alpha 90.00
_cell_angle_beta 90.00
_cell_angle_gamma 90.00
_cell_formula_units_Z 8
_cell_length_a 17.515(4)
_cell_length_b 29.660(6)
_cell_length_c 5.7680(12)
_cell_measurement_reflns_used 872
_cell_measurement_temperature 298(2)
_cell_measurement_theta_max 24.3
_cell_measurement_theta_min 2.5
_cell_volume 2996.4(11)
_computing_cell_refinement 'SMART (Siemens, 1996)'
_computing_data_collection 'SMART (Siemens, 1996)'
_computing_data_reduction 'SAINT (Siemens, 1996)'
_computing_molecular_graphics 'SHELXTL (Sheldrick, 1997b)'
_computing_publication_material 'SHELXTL (Sheldrick, 1997b)'
_computing_structure_refinement 'SHELXL97 (Sheldrick, 1997a)'
_computing_structure_solution 'SHELXS97 (Sheldrick, 1997a)'
_diffrn_ambient_temperature 298(2)
_diffrn_measured_fraction_theta_full 1.000
_diffrn_measured_fraction_theta_max 1.000
_diffrn_measurement_device_type 'Bruker APEX area-detector'
_diffrn_measurement_method '\f and \w'
_diffrn_radiation_monochromator graphite
_diffrn_radiation_source 'fine-focus sealed tube'
_diffrn_radiation_type MoK\a
_diffrn_radiation_wavelength 0.71073
_diffrn_reflns_av_R_equivalents 0.0734
_diffrn_reflns_av_sigmaI/netI 0.0353
_diffrn_reflns_limit_h_max 21
_diffrn_reflns_limit_h_min -21
_diffrn_reflns_limit_k_max 32
_diffrn_reflns_limit_k_min -36
_diffrn_reflns_limit_l_max 6
_diffrn_reflns_limit_l_min -7
_diffrn_reflns_number 4727
_diffrn_reflns_theta_full 26.49
_diffrn_reflns_theta_max 26.49
_diffrn_reflns_theta_min 2.70
_exptl_absorpt_coefficient_mu 0.084
_exptl_absorpt_correction_T_max 0.9833
_exptl_absorpt_correction_T_min 0.9809
_exptl_absorpt_correction_type multi-scan
_exptl_absorpt_process_details '(SADABS; Sheldrick, 1996)'
_exptl_crystal_colour colorless
_exptl_crystal_density_diffrn 1.252
_exptl_crystal_density_method 'not measured'
_exptl_crystal_description prism
_exptl_crystal_F_000 1200
_exptl_crystal_size_max 0.23
_exptl_crystal_size_mid 0.20
_exptl_crystal_size_min 0.20
_refine_diff_density_max 0.318
_refine_diff_density_min -0.548
_refine_ls_abs_structure_details 'Flack (1983), 631 Friedel pairs'
_refine_ls_extinction_method none
_refine_ls_goodness_of_fit_ref 1.128
_refine_ls_hydrogen_treatment constr
_refine_ls_matrix_type full
_refine_ls_number_parameters 96
_refine_ls_number_reflns 855
_refine_ls_number_restraints 1
_refine_ls_restrained_S_all 1.127
_refine_ls_R_factor_all 0.0752
_refine_ls_R_factor_gt 0.0725
_refine_ls_shift/su_max 0.000
_refine_ls_shift/su_mean 0.000
_refine_ls_structure_factor_coef Fsqd
_refine_ls_weighting_details 'calc w=1/[\s^2^(Fo^2^)+(0.1367P)^2^+4.7011P] where P=(Fo^2^+2Fc^2^)/3'
_refine_ls_weighting_scheme calc
_refine_ls_wR_factor_gt 0.2126
_refine_ls_wR_factor_ref 0.2163
_reflns_number_gt 810
_reflns_number_total 855
_reflns_threshold_expression I>2\s(I)
_cod_data_source_file bq2049.cif
_cod_data_source_block I
_cod_original_cell_volume 2996.4(10)
_cod_database_code 2216921
_cod_database_fobs_code 2216921

loop_
_symmetry_equiv_pos_as_xyz
'x, y, z'
'-x, -y, z'
'x+1/4, -y+1/4, z+1/4'
'-x+1/4, y+1/4, z+1/4'
'x, y+1/2, z+1/2'
'-x, -y+1/2, z+1/2'
'x+1/4, -y+3/4, z+3/4'
'-x+1/4, y+3/4, z+3/4'
'x+1/2, y, z+1/2'
'-x+1/2, -y, z+1/2'
'x+3/4, -y+1/4, z+3/4'
'-x+3/4, y+1/4, z+3/4'
'x+1/2, y+1/2, z'
'-x+1/2, -y+1/2, z'
'x+3/4, -y+3/4, z+1/4'
'-x+3/4, y+3/4, z+1/4'

loop_
_atom_site_type_symbol
_atom_site_label
_atom_site_fract_x
_atom_site_fract_y
_atom_site_fract_z
_atom_site_U_iso_or_equiv
_atom_site_adp_type
_atom_site_calc_flag
_atom_site_refinement_flags
_atom_site_occupancy
O O1 0.5000 0.5000 0.0623(13) 0.090(2) Uani d S 1
O O2 0.7616(2) 0.44456(13) 0.5838(9) 0.0779(14) Uani d . 1
C C1 0.6782(2) 0.43486(12) 0.2525(7) 0.0378(9) Uani d . 1
C C2 0.6140(2) 0.44952(12) 0.1313(7) 0.0387(9) Uani d . 1
H H2 0.6008 0.4345 -0.0045 0.046 Uiso calc R 1
C C3 0.5687(2) 0.48541(13) 0.2029(8) 0.0386(9) Uani d . 1
C C4 0.5900(2) 0.50701(12) 0.4073(8) 0.0412(9) Uani d . 1
H H4 0.5609 0.5310 0.4615 0.049 Uiso calc R 1
C C5 0.6539(2) 0.49345(13) 0.5317(8) 0.0413(9) Uani d . 1
H H5 0.6670 0.5087 0.6669 0.050 Uiso calc R 1
C C6 0.69851(19) 0.45734(12) 0.4570(7) 0.0360(8) Uani d . 1
C C7 0.7245(3) 0.39470(15) 0.1747(9) 0.0561(12) Uani d . 1
H H7A 0.7590 0.4039 0.0521 0.067 Uiso calc R 1
H H7B 0.6904 0.3719 0.1122 0.067 Uiso calc R 1
C C8 0.7703(3) 0.37452(17) 0.3725(12) 0.0640(14) Uani d . 1
H H8A 0.7361 0.3583 0.4754 0.077 Uiso calc R 1
H H8B 0.8067 0.3531 0.3104 0.077 Uiso calc R 1
C C9 0.8113(3) 0.40910(16) 0.5053(11) 0.0614(15) Uani d . 1
H H9A 0.8355 0.3951 0.6384 0.074 Uiso calc R 1
H H9B 0.8511 0.4220 0.4091 0.074 Uiso calc R 1

loop_
_atom_site_aniso_label
_atom_site_aniso_U_11
_atom_site_aniso_U_22
_atom_site_aniso_U_33
_atom_site_aniso_U_12
_atom_site_aniso_U_13
_atom_site_aniso_U_23
O1 0.081(4) 0.128(5) 0.060(4) 0.032(3) 0.000 0.000
O2 0.074(2) 0.075(2) 0.085(3) 0.0149(17) -0.036(2) -0.021(2)
C1 0.0383(17) 0.0360(17) 0.039(2) 0.0011(13) -0.0009(17) -0.0039(17)
C2 0.0395(18) 0.0405(17) 0.0360(19) 0.0017(14) -0.0002(17) -0.0066(16)
C3 0.0315(16) 0.0445(17) 0.040(2) 0.0029(13) 0.0022(16) 0.0016(17)
C4 0.0379(18) 0.0384(17) 0.047(2) 0.0051(14) 0.0054(17) -0.0053(18)
C5 0.0408(19) 0.0434(19) 0.040(2) -0.0047(15) -0.0021(17) -0.0125(17)
C6 0.0313(15) 0.0370(16) 0.040(2) -0.0023(13) -0.0014(16) 0.0013(16)
C7 0.065(3) 0.053(2) 0.051(3) 0.019(2) -0.011(2) -0.010(2)
C8 0.059(3) 0.057(2) 0.076(4) 0.020(2) -0.010(3) -0.003(3)
C9 0.048(2) 0.064(3) 0.072(4) 0.0163(19) -0.018(3) -0.001(3)

loop_
_atom_type_symbol
_atom_type_description
_atom_type_scat_dispersion_real
_atom_type_scat_dispersion_imag
_atom_type_scat_source
C C 0.0033 0.0000 'International Tables Vol C Tables 4.2.6.8 and 6.1.1.4'
H H 0.0000 0.0000 'International Tables Vol C Tables 4.2.6.8 and 6.1.1.4'
O O 0.0106 0.0000 'International Tables Vol C Tables 4.2.6.8 and 6.1.1.4'

loop_
_geom_angle_atom_site_label_1
_geom_angle_atom_site_label_2
_geom_angle_atom_site_label_3
_geom_angle_site_symmetry_1
_geom_angle
C3 O1 C3 2_665 115.2(6)
C6 O2 C9 . 121.3(4)
C2 C1 C6 . 118.6(3)
C2 C1 C7 . 122.0(4)
C6 C1 C7 . 119.3(3)
C3 C2 C1 . 123.4(4)
C3 C2 H2 . 118.3
C1 C2 H2 . 118.3
C2 C3 C4 . 116.8(3)
C2 C3 O1 . 120.9(4)
C4 C3 O1 . 122.4(4)
C5 C4 C3 . 121.4(3)
C5 C4 H4 . 119.3
C3 C4 H4 . 119.3
C4 C5 C6 . 121.0(4)
C4 C5 H5 . 119.5
C6 C5 H5 . 119.5
O2 C6 C5 . 119.8(4)
O2 C6 C1 . 121.3(3)
C5 C6 C1 . 118.9(3)
C1 C7 C8 . 111.8(4)
C1 C7 H7A . 109.3
C8 C7 H7A . 109.3
C1 C7 H7B . 109.3
C8 C7 H7B . 109.3
H7A C7 H7B . 107.9
C9 C8 C7 . 112.1(4)
C9 C8 H8A . 109.2
C7 C8 H8A . 109.2
C9 C8 H8B . 109.2
C7 C8 H8B . 109.2
H8A C8 H8B . 107.9
O2 C9 C8 . 112.3(4)
O2 C9 H9A . 109.1
C8 C9 H9A . 109.1
O2 C9 H9B . 109.1
C8 C9 H9B . 109.1
H9A C9 H9B . 107.9

loop_
_geom_bond_atom_site_label_1
_geom_bond_atom_site_label_2
_geom_bond_site_symmetry_2
_geom_bond_distance
O1 C3 2_665 1.514(5)
O1 C3 . 1.514(6)
O2 C6 . 1.379(5)
O2 C9 . 1.438(6)
C1 C2 . 1.393(5)
C1 C6 . 1.401(6)
C1 C7 . 1.509(5)
C2 C3 . 1.390(5)
C2 H2 . 0.9300
C3 C4 . 1.393(6)
C4 C5 . 1.388(6)
C4 H4 . 0.9300
C5 C6 . 1.394(5)
C5 H5 . 0.9300
C7 C8 . 1.518(7)
C7 H7A . 0.9700
C7 H7B . 0.9700
C8 C9 . 1.468(7)
C8 H8A . 0.9700
C8 H8B . 0.9700
C9 H9A . 0.9700
C9 H9B . 0.9700

loop_
_geom_hbond_atom_site_label_D
_geom_hbond_atom_site_label_H
_geom_hbond_atom_site_label_A
_geom_hbond_site_symmetry_A
_geom_hbond_distance_DH
_geom_hbond_distance_HA
_geom_hbond_distance_DA
_geom_hbond_angle_DHA
C8 H8b Cg1 7_554 0.97 2.906 3.856(6) 166.49

loop_
_geom_torsion_atom_site_label_1
_geom_torsion_atom_site_label_2
_geom_torsion_atom_site_label_3
_geom_torsion_atom_site_label_4
_geom_torsion_site_symmetry_1
_geom_torsion
C6 C1 C2 C3 . -0.1(6)
C7 C1 C2 C3 . 177.7(4)
C1 C2 C3 C4 . -0.2(6)
C1 C2 C3 O1 . 179.4(3)
C3 O1 C3 C2 2_665 142.1(4)
C3 O1 C3 C4 2_665 -38.3(3)
C2 C3 C4 C5 . 0.5(6)
O1 C3 C4 C5 . -179.1(4)
C3 C4 C5 C6 . -0.6(6)
C9 O2 C6 C5 . -176.6(4)
C9 O2 C6 C1 . 3.2(7)
C4 C5 C6 O2 . -180.0(4)
C4 C5 C6 C1 . 0.3(6)
C2 C1 C6 O2 . -179.7(4)
C7 C1 C6 O2 . 2.4(6)
C2 C1 C6 C5 . 0.1(5)
C7 C1 C6 C5 . -177.8(4)
C2 C1 C7 C8 . -158.0(4)
C6 C1 C7 C8 . 19.9(6)
C1 C7 C8 C9 . -47.3(6)
C6 O2 C9 C8 . -31.5(7)
C7 C8 C9 O2 . 53.2(7)
